data_4123845
loop_
_publ_author_name
'Mei, Liang-Yong'
'Wei, Yin'
'Tang, Xiang-Ying'
'Shi, Min'

_publ_section_title
;
 Catalyst-Dependent Stereodivergent and Regioselective Synthesis of
 Indole-Fused Heterocycles through Formal Cycloadditions of
 Indolyl-Allenes.
;
_journal_issue 25
_journal_name_full 'Journal of the American Chemical Society'
_journal_page_first 8131
_journal_page_last 8137
_journal_paper_doi 10.1021/jacs.5b02080
_journal_volume 137
_journal_year 2015
_chemical_formula_sum 'C21 H26 N2 O2 S'
_chemical_formula_weight 370.50
_chemical_name_systematic
; 
 ? 
;
_space_group_crystal_system monoclinic
_space_group_IT_number 14
_space_group_name_Hall '-P 2ybc'
_space_group_name_H-M_alt 'P 1 21/c 1'
_symmetry_space_group_name_Hall '-P 2ybc'
_symmetry_space_group_name_H-M 'P 1 21/c 1'
_atom_sites_solution_hydrogens geom
_audit_creation_method SHELXL-2013
_cell_angle_alpha 90
_cell_angle_beta 91.616(2)
_cell_angle_gamma 90
_cell_formula_units_Z 4
_cell_length_a 18.6822(18)
_cell_length_b 8.2868(8)
_cell_length_c 12.9862(13)
_cell_measurement_reflns_used 3321
_cell_measurement_temperature 293(2)
_cell_measurement_theta_max 47.977
_cell_measurement_theta_min 5.378
_cell_volume 2009.7(3)
_computing_cell_refinement 'Bruker SMART'
_computing_data_collection 'Bruker SMART'
_computing_data_reduction 'Bruker SHELXTL'
_computing_molecular_graphics 'Bruker SHELXTL'
_computing_publication_material 'Bruker SHELXTL'
_computing_structure_refinement 'SHELXL-2013 (Sheldrick, 2013)'
_computing_structure_solution 'Bruker SHELXTL'
_diffrn_ambient_temperature 293(2)
_diffrn_measured_fraction_theta_full 1.000
_diffrn_measured_fraction_theta_max 1.000
_diffrn_measurement_device_type 'CCD area detector'
_diffrn_measurement_method 'phi and omega scans'
_diffrn_radiation_type MoK\a
_diffrn_radiation_wavelength 0.71073
_diffrn_reflns_av_R_equivalents 0.0280
_diffrn_reflns_av_unetI/netI 0.0310
_diffrn_reflns_laue_measured_fraction_full 1.000
_diffrn_reflns_laue_measured_fraction_max 1.000
_diffrn_reflns_limit_h_max 18
_diffrn_reflns_limit_h_min -23
_diffrn_reflns_limit_k_max 9
_diffrn_reflns_limit_k_min -10
_diffrn_reflns_limit_l_max 15
_diffrn_reflns_limit_l_min -16
_diffrn_reflns_number 11780
_diffrn_reflns_point_group_measured_fraction_full 1.000
_diffrn_reflns_point_group_measured_fraction_max 1.000
_diffrn_reflns_theta_full 25.242
_diffrn_reflns_theta_max 25.999
_diffrn_reflns_theta_min 2.181
_exptl_absorpt_coefficient_mu 0.178
_exptl_absorpt_correction_T_max 0.7457
_exptl_absorpt_correction_T_min 0.6611
_exptl_absorpt_correction_type multi-scan
_exptl_absorpt_process_details sadabs
_exptl_crystal_colour colorless
_exptl_crystal_density_diffrn 1.225
_exptl_crystal_description prismatic
_exptl_crystal_F_000 792
_exptl_crystal_size_max 0.211
_exptl_crystal_size_mid 0.165
_exptl_crystal_size_min 0.123
_refine_diff_density_max 0.294
_refine_diff_density_min -0.250
_refine_diff_density_rms 0.042
_refine_ls_extinction_coef 0.0023(9)
_refine_ls_extinction_expression Fc^*^=kFc[1+0.001xFc^2^\l^3^/sin(2\q)]^-1/4^
_refine_ls_extinction_method SHELXL
_refine_ls_goodness_of_fit_ref 1.019
_refine_ls_hydrogen_treatment constr
_refine_ls_matrix_type full
_refine_ls_number_parameters 238
_refine_ls_number_reflns 3940
_refine_ls_number_restraints 0
_refine_ls_restrained_S_all 1.019
_refine_ls_R_factor_all 0.0543
_refine_ls_R_factor_gt 0.0432
_refine_ls_shift/su_max 0.001
_refine_ls_shift/su_mean 0.000
_refine_ls_structure_factor_coef Fsqd
_refine_ls_weighting_details 'w=1/[\s^2^(Fo^2^)+(0.0732P)^2^+0.2332P] where P=(Fo^2^+2Fc^2^)/3'
_refine_ls_weighting_scheme calc
_refine_ls_wR_factor_gt 0.1163
_refine_ls_wR_factor_ref 0.1262
_reflns_Friedel_coverage 0.000
_reflns_number_gt 3169
_reflns_number_total 3940
_reflns_threshold_expression 'I > 2\s(I)'
_cod_data_source_file ja5b02080_si_004.cif
_cod_data_source_block cd214267
_cod_depositor_comments 'Adding full bibliography for 4123840--4123847.cif.'
_cod_database_code 4123845
_shelx_space_group_comment
; 
The symmetry employed for this shelxl refinement is uniquely defined 
by the following loop, which should always be used as a source of 
symmetry information in preference to the above space-group names. 
They are only intended as comments. 
;
_shelxl_version_number 2013-4

loop_
_space_group_symop_operation_xyz
'x, y, z'
'-x, y+1/2, -z+1/2'
'-x, -y, -z'
'x, -y-1/2, z-1/2'

loop_
_atom_site_label
_atom_site_type_symbol
_atom_site_fract_x
_atom_site_fract_y
_atom_site_fract_z
_atom_site_U_iso_or_equiv
_atom_site_adp_type
_atom_site_occupancy
_atom_site_site_symmetry_order
_atom_site_calc_flag
_atom_site_refinement_flags_posn
_atom_site_refinement_flags_adp
S1 S 0.16215(2) 0.30614(6) 0.71598(3) 0.04908(17) Uani 1 1 d . .
N1 N 0.21463(7) 0.44192(16) 0.77051(10) 0.0436(3) Uani 1 1 d . .
N2 N 0.28104(8) 0.75597(16) 0.86425(11) 0.0461(3) Uani 1 1 d . .
O1 O 0.14358(8) 0.36347(19) 0.61519(10) 0.0685(4) Uani 1 1 d . .
O2 O 0.19700(7) 0.15358(15) 0.72822(11) 0.0634(4) Uani 1 1 d . .
C1 C 0.24494(8) 0.3986(2) 0.87276(12) 0.0419(4) Uani 1 1 d . .
H1A H 0.2475 0.2819 0.8777 0.050 Uiso 1 1 calc R U
H1B H 0.2126 0.4359 0.9248 0.050 Uiso 1 1 calc R U
C2 C 0.19007(9) 0.6099(2) 0.75814(14) 0.0520(4) Uani 1 1 d . .
H2A H 0.1574 0.6354 0.8125 0.062 Uiso 1 1 calc R U
H2B H 0.1640 0.6204 0.6928 0.062 Uiso 1 1 calc R U
C3 C 0.25106(10) 0.7291(2) 0.76152(13) 0.0516(4) Uani 1 1 d . .
H3A H 0.2886 0.6901 0.7178 0.062 Uiso 1 1 calc R U
H3B H 0.2342 0.8312 0.7336 0.062 Uiso 1 1 calc R U
C4 C 0.28127(11) 0.9022(2) 0.91351(15) 0.0598(5) Uani 1 1 d . .
H4 H 0.2613 0.9973 0.8877 0.072 Uiso 1 1 calc R U
C5 C 0.31531(13) 0.8849(2) 1.00582(16) 0.0697(6) Uani 1 1 d . .
H5 H 0.3229 0.9655 1.0548 0.084 Uiso 1 1 calc R U
C6 C 0.33715(12) 0.7234(2) 1.01455(14) 0.0589(5) Uani 1 1 d . .
H6 H 0.3621 0.6779 1.0704 0.071 Uiso 1 1 calc R U
C7 C 0.31536(9) 0.64440(19) 0.92639(12) 0.0425(4) Uani 1 1 d . .
C8 C 0.32013(8) 0.46885(18) 0.89680(12) 0.0412(4) Uani 1 1 d . .
C9 C 0.36782(8) 0.4378(2) 0.80645(13) 0.0461(4) Uani 1 1 d . .
H9 H 0.3577 0.3461 0.7674 0.055 Uiso 1 1 calc R U
C10 C 0.42165(9) 0.5261(2) 0.77751(14) 0.0519(4) Uani 1 1 d . .
H10 H 0.4305 0.6215 0.8133 0.062 Uiso 1 1 calc R U
C11 C 0.46945(10) 0.4865(2) 0.69271(17) 0.0647(5) Uani 1 1 d . .
H11 H 0.4566 0.3902 0.6525 0.078 Uiso 1 1 calc R U
C12 C 0.50483(12) 0.6190(3) 0.63493(18) 0.0754(6) Uani 1 1 d . .
H12A H 0.5112 0.6036 0.5617 0.091 Uiso 1 1 calc R U
H12B H 0.4947 0.7292 0.6551 0.091 Uiso 1 1 calc R U
C13 C 0.54901(12) 0.5194(3) 0.7070(2) 0.0882(8) Uani 1 1 d . .
H13A H 0.5655 0.5686 0.7711 0.106 Uiso 1 1 calc R U
H13B H 0.5820 0.4428 0.6777 0.106 Uiso 1 1 calc R U
C14 C 0.34987(11) 0.3717(2) 0.98970(15) 0.0589(5) Uani 1 1 d . .
H14A H 0.3956 0.4148 1.0113 0.088 Uiso 1 1 calc R U
H14B H 0.3553 0.2607 0.9703 0.088 Uiso 1 1 calc R U
H14C H 0.3173 0.3792 1.0453 0.088 Uiso 1 1 calc R U
C15 C 0.08368(9) 0.3031(2) 0.78879(13) 0.0442(4) Uani 1 1 d . .
C16 C 0.08252(10) 0.2182(2) 0.88005(15) 0.0551(5) Uani 1 1 d . .
H16 H 0.1216 0.1556 0.9009 0.066 Uiso 1 1 calc R U
C17 C 0.02307(11) 0.2267(3) 0.94009(15) 0.0638(5) Uani 1 1 d . .
H17 H 0.0229 0.1705 1.0021 0.077 Uiso 1 1 calc R U
C18 C -0.03631(11) 0.3165(3) 0.91047(16) 0.0626(5) Uani 1 1 d . .
C19 C -0.03449(10) 0.3979(3) 0.81780(17) 0.0655(5) Uani 1 1 d . .
H19 H -0.0744 0.4569 0.7956 0.079 Uiso 1 1 calc R U
C20 C 0.02494(10) 0.3937(2) 0.75747(15) 0.0575(5) Uani 1 1 d . .
H20 H 0.0255 0.4515 0.6961 0.069 Uiso 1 1 calc R U
C21 C -0.10010(13) 0.3290(4) 0.9782(2) 0.1006(9) Uani 1 1 d . .
H21A H -0.0875 0.3909 1.0385 0.151 Uiso 1 1 calc R U
H21B H -0.1148 0.2229 0.9983 0.151 Uiso 1 1 calc R U
H21C H -0.1387 0.3813 0.9410 0.151 Uiso 1 1 calc R U

loop_
_atom_site_aniso_label
_atom_site_aniso_U_11
_atom_site_aniso_U_22
_atom_site_aniso_U_33
_atom_site_aniso_U_23
_atom_site_aniso_U_13
_atom_site_aniso_U_12
S1 0.0464(3) 0.0553(3) 0.0455(3) -0.00678(18) 0.00057(18) -0.00353(19)
N1 0.0417(7) 0.0436(7) 0.0452(8) 0.0022(6) -0.0023(6) -0.0003(6)
N2 0.0553(8) 0.0377(7) 0.0456(8) -0.0019(6) 0.0056(6) 0.0006(6)
O1 0.0691(9) 0.0942(11) 0.0420(7) -0.0029(7) -0.0035(6) -0.0152(8)
O2 0.0564(8) 0.0518(7) 0.0819(10) -0.0193(7) 0.0031(7) 0.0048(6)
C1 0.0427(9) 0.0408(8) 0.0423(9) 0.0024(6) 0.0034(7) 0.0008(7)
C2 0.0513(10) 0.0511(10) 0.0532(10) 0.0057(8) -0.0056(8) 0.0069(8)
C3 0.0643(11) 0.0431(9) 0.0474(10) 0.0090(7) 0.0030(8) 0.0043(8)
C4 0.0789(13) 0.0356(9) 0.0658(13) -0.0055(8) 0.0175(10) 0.0008(9)
C5 0.1077(18) 0.0489(11) 0.0532(11) -0.0154(9) 0.0136(11) -0.0112(11)
C6 0.0782(13) 0.0543(11) 0.0442(10) -0.0036(8) 0.0015(9) -0.0079(10)
C7 0.0461(9) 0.0420(9) 0.0397(8) -0.0020(7) 0.0054(7) -0.0004(7)
C8 0.0408(8) 0.0393(8) 0.0434(9) 0.0001(7) 0.0001(7) 0.0015(6)
C9 0.0403(9) 0.0423(9) 0.0560(10) -0.0075(7) 0.0039(7) 0.0029(7)
C10 0.0459(10) 0.0478(10) 0.0622(11) -0.0072(8) 0.0070(8) -0.0014(8)
C11 0.0575(11) 0.0578(11) 0.0799(14) -0.0126(10) 0.0227(10) -0.0093(9)
C12 0.0768(14) 0.0772(15) 0.0736(14) -0.0050(12) 0.0248(12) -0.0172(12)
C13 0.0523(13) 0.0831(16) 0.131(2) 0.0025(15) 0.0296(14) -0.0013(12)
C14 0.0621(12) 0.0552(11) 0.0587(11) 0.0074(9) -0.0120(9) 0.0034(9)
C15 0.0415(9) 0.0469(9) 0.0440(9) -0.0027(7) -0.0040(7) -0.0035(7)
C16 0.0467(10) 0.0628(11) 0.0553(11) 0.0082(9) -0.0071(8) -0.0034(8)
C17 0.0581(12) 0.0857(14) 0.0472(11) 0.0054(9) -0.0032(9) -0.0178(11)
C18 0.0531(11) 0.0761(13) 0.0589(12) -0.0207(10) 0.0074(9) -0.0140(10)
C19 0.0488(11) 0.0640(12) 0.0836(15) -0.0035(11) 0.0009(10) 0.0093(9)
C20 0.0532(11) 0.0595(11) 0.0595(11) 0.0093(9) -0.0028(9) 0.0029(9)
C21 0.0710(16) 0.147(3) 0.0847(18) -0.0391(17) 0.0260(13) -0.0168(16)

loop_
_atom_type_symbol
_atom_type_description
_atom_type_scat_dispersion_real
_atom_type_scat_dispersion_imag
_atom_type_scat_source
C C 0.0033 0.0016 'International Tables Vol C Tables 4.2.6.8 and 6.1.1.4'
H H 0.0000 0.0000 'International Tables Vol C Tables 4.2.6.8 and 6.1.1.4'
N N 0.0061 0.0033 'International Tables Vol C Tables 4.2.6.8 and 6.1.1.4'
O O 0.0106 0.0060 'International Tables Vol C Tables 4.2.6.8 and 6.1.1.4'
S S 0.1246 0.1234 'International Tables Vol C Tables 4.2.6.8 and 6.1.1.4'

loop_
_geom_angle_atom_site_label_1
_geom_angle_atom_site_label_2
_geom_angle_atom_site_label_3
_geom_angle
O1 S1 O2 119.68(9)
O1 S1 N1 107.14(8)
O2 S1 N1 107.10(8)
O1 S1 C15 108.18(8)
O2 S1 C15 108.06(8)
N1 S1 C15 105.89(7)
C1 N1 C2 116.06(13)
C1 N1 S1 115.58(10)
C2 N1 S1 114.88(11)
C4 N2 C7 109.01(15)
C4 N2 C3 124.17(15)
C7 N2 C3 126.79(13)
N1 C1 C8 114.49(12)
N1 C1 H1A 108.6
C8 C1 H1A 108.6
N1 C1 H1B 108.6
C8 C1 H1B 108.6
H1A C1 H1B 107.6
N1 C2 C3 112.52(14)
N1 C2 H2A 109.1
C3 C2 H2A 109.1
N1 C2 H2B 109.1
C3 C2 H2B 109.1
H2A C2 H2B 107.8
N2 C3 C2 113.56(14)
N2 C3 H3A 108.9
C2 C3 H3A 108.9
N2 C3 H3B 108.9
C2 C3 H3B 108.9
H3A C3 H3B 107.7
C5 C4 N2 108.43(17)
C5 C4 H4 125.8
N2 C4 H4 125.8
C4 C5 C6 107.58(17)
C4 C5 H5 126.2
C6 C5 H5 126.2
C7 C6 C5 108.02(17)
C7 C6 H6 126.0
C5 C6 H6 126.0
C6 C7 N2 106.96(15)
C6 C7 C8 130.95(16)
N2 C7 C8 121.97(14)
C7 C8 C9 113.67(13)
C7 C8 C14 109.08(14)
C9 C8 C14 108.10(14)
C7 C8 C1 110.82(13)
C9 C8 C1 109.32(13)
C14 C8 C1 105.50(13)
C10 C9 C8 126.98(16)
C10 C9 H9 116.5
C8 C9 H9 116.5
C9 C10 C11 125.28(17)
C9 C10 H10 117.4
C11 C10 H10 117.4
C10 C11 C12 119.84(18)
C10 C11 C13 118.8(2)
C12 C11 C13 58.92(15)
C10 C11 H11 115.8
C12 C11 H11 115.8
C13 C11 H11 115.8
C13 C12 C11 61.31(15)
C13 C12 H12A 117.6
C11 C12 H12A 117.6
C13 C12 H12B 117.6
C11 C12 H12B 117.6
H12A C12 H12B 114.7
C12 C13 C11 59.77(15)
C12 C13 H13A 117.8
C11 C13 H13A 117.8
C12 C13 H13B 117.8
C11 C13 H13B 117.8
H13A C13 H13B 114.9
C8 C14 H14A 109.5
C8 C14 H14B 109.5
H14A C14 H14B 109.5
C8 C14 H14C 109.5
H14A C14 H14C 109.5
H14B C14 H14C 109.5
C16 C15 C20 119.93(17)
C16 C15 S1 120.04(13)
C20 C15 S1 119.92(14)
C17 C16 C15 119.54(17)
C17 C16 H16 120.2
C15 C16 H16 120.2
C16 C17 C18 121.61(19)
C16 C17 H17 119.2
C18 C17 H17 119.2
C19 C18 C17 117.81(18)
C19 C18 C21 121.0(2)
C17 C18 C21 121.1(2)
C20 C19 C18 121.59(18)
C20 C19 H19 119.2
C18 C19 H19 119.2
C19 C20 C15 119.50(18)
C19 C20 H20 120.3
C15 C20 H20 120.3
C18 C21 H21A 109.5
C18 C21 H21B 109.5
H21A C21 H21B 109.5
C18 C21 H21C 109.5
H21A C21 H21C 109.5
H21B C21 H21C 109.5

loop_
_geom_bond_atom_site_label_1
_geom_bond_atom_site_label_2
_geom_bond_distance
S1 O1 1.4261(14)
S1 O2 1.4289(14)
S1 N1 1.6400(14)
S1 C15 1.7668(17)
N1 C1 1.4733(19)
N1 C2 1.473(2)
N2 C4 1.370(2)
N2 C7 1.374(2)
N2 C3 1.450(2)
C1 C8 1.544(2)
C1 H1A 0.9700
C1 H1B 0.9700
C2 C3 1.507(2)
C2 H2A 0.9700
C2 H2B 0.9700
C3 H3A 0.9700
C3 H3B 0.9700
C4 C5 1.349(3)
C4 H4 0.9300
C5 C6 1.403(3)
C5 H5 0.9300
C6 C7 1.371(2)
C6 H6 0.9300
C7 C8 1.508(2)
C8 C9 1.515(2)
C8 C14 1.541(2)
C9 C10 1.307(2)
C9 H9 0.9300
C10 C11 1.474(2)
C10 H10 0.9300
C11 C12 1.494(3)
C11 C13 1.517(3)
C11 H11 0.9800
C12 C13 1.481(3)
C12 H12A 0.9700
C12 H12B 0.9700
C13 H13A 0.9700
C13 H13B 0.9700
C14 H14A 0.9600
C14 H14B 0.9600
C14 H14C 0.9600
C15 C16 1.379(2)
C15 C20 1.382(2)
C16 C17 1.377(3)
C16 H16 0.9300
C17 C18 1.382(3)
C17 H17 0.9300
C18 C19 1.380(3)
C18 C21 1.505(3)
C19 C20 1.377(3)
C19 H19 0.9300
C20 H20 0.9300
C21 H21A 0.9600
C21 H21B 0.9600
C21 H21C 0.9600

loop_
_geom_hbond_atom_site_label_D
_geom_hbond_atom_site_label_H
_geom_hbond_atom_site_label_A
_geom_hbond_distance_DH
_geom_hbond_distance_HA
_geom_hbond_distance_DA
_geom_hbond_angle_DHA
C2 H2B O1 0.97 2.38 2.878(2) 111.1
C1 H1A O2 0.97 2.38 2.890(2) 111.9

loop_
_geom_torsion_atom_site_label_1
_geom_torsion_atom_site_label_2
_geom_torsion_atom_site_label_3
_geom_torsion_atom_site_label_4
_geom_torsion
O1 S1 N1 C1 -174.97(11)
O2 S1 N1 C1 -45.40(13)
C15 S1 N1 C1 69.74(12)
O1 S1 N1 C2 45.67(14)
O2 S1 N1 C2 175.24(12)
C15 S1 N1 C2 -69.62(13)
C2 N1 C1 C8 -73.10(17)
S1 N1 C1 C8 148.03(11)
C1 N1 C2 C3 68.38(18)
S1 N1 C2 C3 -152.46(12)
C4 N2 C3 C2 -118.41(18)
C7 N2 C3 C2 63.9(2)
N1 C2 C3 N2 -74.99(19)
C7 N2 C4 C5 0.1(2)
C3 N2 C4 C5 -177.98(17)
N2 C4 C5 C6 0.1(2)
C4 C5 C6 C7 -0.3(2)
C5 C6 C7 N2 0.3(2)
C5 C6 C7 C8 -175.66(18)
C4 N2 C7 C6 -0.3(2)
C3 N2 C7 C6 177.73(16)
C4 N2 C7 C8 176.17(15)
C3 N2 C7 C8 -5.8(2)
C6 C7 C8 C9 -115.5(2)
N2 C7 C8 C9 69.0(2)
C6 C7 C8 C14 5.2(3)
N2 C7 C8 C14 -170.27(15)
C6 C7 C8 C1 120.9(2)
N2 C7 C8 C1 -54.5(2)
N1 C1 C8 C7 78.00(17)
N1 C1 C8 C9 -48.04(17)
N1 C1 C8 C14 -164.07(13)
C7 C8 C9 C10 26.2(2)
C14 C8 C9 C10 -95.1(2)
C1 C8 C9 C10 150.57(17)
C8 C9 C10 C11 176.18(17)
C9 C10 C11 C12 151.6(2)
C9 C10 C11 C13 -139.8(2)
C10 C11 C12 C13 107.6(2)
C10 C11 C13 C12 -109.4(2)
O1 S1 C15 C16 164.71(14)
O2 S1 C15 C16 33.77(16)
N1 S1 C15 C16 -80.71(15)
O1 S1 C15 C20 -19.23(17)
O2 S1 C15 C20 -150.17(14)
N1 S1 C15 C20 95.35(15)
C20 C15 C16 C17 -1.0(3)
S1 C15 C16 C17 175.02(14)
C15 C16 C17 C18 1.0(3)
C16 C17 C18 C19 0.3(3)
C16 C17 C18 C21 -178.12(19)
C17 C18 C19 C20 -1.6(3)
C21 C18 C19 C20 176.80(19)
C18 C19 C20 C15 1.6(3)
C16 C15 C20 C19 -0.2(3)
S1 C15 C20 C19 -176.30(15)
